data_2206821
loop_
_publ_author_name
'Wei, Wen-Ying'
'Han, Jin-Yu'

_publ_section_title
;
 A polymeric copper(II) complex bridged by benzene-1,3,5-tricarboxylate
;
_journal_coeditor_code XU6033
_journal_issue 9
_journal_name_full 'Acta Crystallographica Section E'
_journal_page_first m1792
_journal_page_last m1793
_journal_paper_doi 10.1107/S1600536805025687
_journal_volume 61
_journal_year 2005
_chemical_formula_iupac '[Cu3 (C9 H3 O6) (O H)3]'
_chemical_formula_moiety 'C9 H6 Cu3 O9'
_chemical_formula_sum 'C9 H6 Cu3 O9'
_chemical_formula_weight 448.76
_chemical_name_systematic
;
poly[copper(II)-\m~6~-benzene-1,3,5-tricarboxylato-tri-\m~3~-hydroxo]
;
_space_group_IT_number 11
_symmetry_cell_setting monoclinic
_symmetry_space_group_name_Hall '-P 2yb'
_symmetry_space_group_name_H-M 'P 1 21/m 1'
_atom_sites_solution_hydrogens geom
_atom_sites_solution_primary direct
_atom_sites_solution_secondary difmap
_cell_angle_alpha 90.00
_cell_angle_beta 97.060(4)
_cell_angle_gamma 90.00
_cell_formula_units_Z 2
_cell_length_a 3.6100(11)
_cell_length_b 14.110(4)
_cell_length_c 10.915(3)
_cell_measurement_reflns_used 1551
_cell_measurement_temperature 293(2)
_cell_measurement_theta_max 24.9
_cell_measurement_theta_min 2.4
_cell_volume 551.8(3)
_computing_cell_refinement SMART
_computing_data_collection 'SMART (Siemens, 1996)'
_computing_data_reduction 'SAINT (Siemens, 1996)'
_computing_molecular_graphics 'SHELXTL (Sheldrick, 1997b)'
_computing_publication_material SHELXTL
_computing_structure_refinement 'SHELXL97 (Sheldrick, 1997a)'
_computing_structure_solution 'SHELXS97 (Sheldrick, 1997a)'
_diffrn_ambient_temperature 293(2)
_diffrn_measured_fraction_theta_full 1.00
_diffrn_measured_fraction_theta_max 1.00
_diffrn_measurement_device_type 'Bruker APEX-II CCD area-detector'
_diffrn_measurement_method '\f and \w'
_diffrn_radiation_monochromator graphite
_diffrn_radiation_source 'Rigaku rotating anode generator'
_diffrn_radiation_type 'Mo K\a'
_diffrn_radiation_wavelength 0.71073
_diffrn_reflns_av_R_equivalents 0.0214
_diffrn_reflns_av_sigmaI/netI 0.0236
_diffrn_reflns_limit_h_max 3
_diffrn_reflns_limit_h_min -4
_diffrn_reflns_limit_k_max 16
_diffrn_reflns_limit_k_min -16
_diffrn_reflns_limit_l_max 12
_diffrn_reflns_limit_l_min -9
_diffrn_reflns_number 2985
_diffrn_reflns_theta_full 25.0
_diffrn_reflns_theta_max 25.0
_diffrn_reflns_theta_min 1.9
_diffrn_standards_number 0
_exptl_absorpt_coefficient_mu 5.778
_exptl_absorpt_correction_T_max 0.630
_exptl_absorpt_correction_T_min 0.376
_exptl_absorpt_correction_type multi-scan
_exptl_absorpt_process_details '(SADABS; Sheldrick, 1996)'
_exptl_crystal_colour blue
_exptl_crystal_density_diffrn 2.701
_exptl_crystal_density_method 'not measured'
_exptl_crystal_description block
_exptl_crystal_F_000 438
_exptl_crystal_size_max 0.14
_exptl_crystal_size_mid 0.12
_exptl_crystal_size_min 0.08
_refine_diff_density_max 0.75
_refine_diff_density_min -0.38
_refine_ls_extinction_method none
_refine_ls_goodness_of_fit_ref 1.012
_refine_ls_hydrogen_treatment constr
_refine_ls_matrix_type full
_refine_ls_number_parameters 103
_refine_ls_number_reflns 1020
_refine_ls_number_restraints 0
_refine_ls_restrained_S_all 1.012
_refine_ls_R_factor_all 0.028
_refine_ls_R_factor_gt 0.023
_refine_ls_shift/su_max 0.001
_refine_ls_shift/su_mean 0.000
_refine_ls_structure_factor_coef Fsqd
_refine_ls_weighting_details 'calc w = 1/[\s^2^(Fo^2^)+(0.0412P)^2^+0.6748P] where P = (Fo^2^+2Fc^2^)/3'
_refine_ls_weighting_scheme calc
_refine_ls_wR_factor_gt 0.062
_refine_ls_wR_factor_ref 0.065
_reflns_number_gt 914
_reflns_number_total 1020
_reflns_threshold_expression I>2\s(I)
_cod_data_source_file xu6033.cif
_cod_data_source_block I
_cod_original_sg_symbol_H-M 'P 21/m'
_cod_database_code 2206821
_cod_database_fobs_code 2206821

loop_
_symmetry_equiv_pos_as_xyz
'x, y, z'
'-x, y+1/2, -z'
'-x, -y, -z'
'x, -y-1/2, z'

loop_
_atom_site_label
_atom_site_fract_x
_atom_site_fract_y
_atom_site_fract_z
_atom_site_U_iso_or_equiv
_atom_site_adp_type
_atom_site_calc_flag
_atom_site_refinement_flags
_atom_site_occupancy
_atom_site_type_symbol
Cu1 0.45911(12) 0.37002(3) 0.72375(4) 0.01567(16) Uani d . 1 Cu
Cu2 0.0000 0.5000 0.5000 0.01400(18) Uani d S 1 Cu
O1 0.5038(9) 0.2500 0.6393(3) 0.0180(8) Uani d S 1 O
H1A 0.3301 0.2500 0.5708 0.022 Uiso d SR 1 H
O2 0.0155(6) 0.40055(16) 0.6144(2) 0.0153(5) Uani d . 1 O
H2A -0.0873 0.3493 0.5763 0.018 Uiso d R 1 H
O3 0.3654(8) 0.57695(16) 0.6082(2) 0.0224(6) Uani d . 1 O
O4 0.4998(7) 0.49913(16) 0.7876(2) 0.0196(6) Uani d . 1 O
O5 0.8104(7) 0.32981(16) 0.8645(2) 0.0232(6) Uani d . 1 O
C1 0.4745(9) 0.5724(2) 0.7232(3) 0.0137(7) Uani d . 1 C
C2 0.5867(8) 0.6643(2) 0.7871(3) 0.0112(7) Uani d . 1 C
C3 0.4985(12) 0.7500 0.7273(4) 0.0120(9) Uani d S 1 C
H3 0.3799 0.7500 0.6467 0.014 Uiso calc SR 1 H
C4 0.8953(13) 0.2500 0.9117(4) 0.0119(10) Uani d S 1 C
C5 1.1199(12) 0.2500 1.0361(4) 0.0116(9) Uani d S 1 C
C6 1.2220(9) 0.3358(2) 1.0946(3) 0.0118(7) Uani d . 1 C
H6 1.1619 0.3929 1.0543 0.014 Uiso calc R 1 H

loop_
_atom_site_aniso_label
_atom_site_aniso_U_11
_atom_site_aniso_U_22
_atom_site_aniso_U_33
_atom_site_aniso_U_12
_atom_site_aniso_U_13
_atom_site_aniso_U_23
Cu1 0.0229(3) 0.0076(2) 0.0134(3) 0.00080(16) -0.01023(17) 0.00014(15)
Cu2 0.0194(3) 0.0103(3) 0.0100(3) -0.0020(2) -0.0076(2) 0.0016(2)
O1 0.0235(19) 0.0099(16) 0.0177(18) 0.000 -0.0092(14) 0.000
O2 0.0204(13) 0.0091(11) 0.0139(12) -0.0042(10) -0.0079(9) 0.0018(9)
O3 0.0384(16) 0.0136(12) 0.0120(12) -0.0084(11) -0.0102(11) -0.0005(9)
O4 0.0341(15) 0.0085(11) 0.0130(12) -0.0008(10) -0.0094(10) 0.0000(9)
O5 0.0378(16) 0.0083(12) 0.0185(13) -0.0009(11) -0.0170(11) 0.0035(10)
C1 0.0135(16) 0.0127(17) 0.0133(17) 0.0003(13) -0.0041(13) -0.0030(13)
C2 0.0128(16) 0.0068(16) 0.0128(17) -0.0007(12) -0.0031(13) -0.0016(12)
C3 0.013(2) 0.014(2) 0.007(2) 0.000 -0.0054(17) 0.000
C4 0.015(2) 0.009(2) 0.012(2) 0.000 -0.0011(18) 0.000
C5 0.010(2) 0.013(2) 0.011(2) 0.000 -0.0031(17) 0.000
C6 0.0140(16) 0.0085(15) 0.0122(16) 0.0013(12) -0.0016(13) 0.0016(12)

loop_
_atom_type_symbol
_atom_type_description
_atom_type_scat_dispersion_real
_atom_type_scat_dispersion_imag
_atom_type_scat_source
C C 0.0033 0.0016
; International Tables for Crystallography (1992).
Vol. C, Tables 4.2.6.8 and 6.1.1.4
;
H H 0.0000 0.0000
; International Tables for Crystallography (1992).
Vol. C, Tables 4.2.6.8 and 6.1.1.4
;
O O 0.0106 0.0060
; International Tables for Crystallography (1992).
Vol. C, Tables 4.2.6.8 and 6.1.1.4
;
Cu Cu 0.3201 1.2651
; International Tables for Crystallography (1992).
Vol. C, Tables 4.2.6.8 and 6.1.1.4
;

loop_
_geom_angle_atom_site_label_1
_geom_angle_atom_site_label_2
_geom_angle_atom_site_label_3
_geom_angle_site_symmetry_1
_geom_angle_site_symmetry_3
_geom_angle
O1 Cu1 O2 . 1_655 78.76(11)
O2 Cu1 O2 . 1_655 108.80(10)
O4 Cu1 O2 . 1_655 88.86(10)
O5 Cu1 O2 . 1_655 86.75(10)
O2 Cu1 O1 . . 90.70(12)
O2 Cu1 O4 . . 91.88(10)
O1 Cu1 O4 . . 167.52(13)
O2 Cu1 O5 . . 164.44(11)
O1 Cu1 O5 . . 92.09(12)
O4 Cu1 O5 . . 88.68(10)
O2 Cu2 O2 . 3_566 180.0000(10)
O2 Cu2 O3 . . 92.85(10)
O2 Cu2 O3 3_566 . 87.15(10)
O2 Cu2 O3 . 3_566 87.15(10)
O2 Cu2 O3 3_566 3_566 92.85(10)
O3 Cu2 O3 . 3_566 180.00(11)
Cu1 O1 Cu1 . 4_565 121.13(18)
Cu1 O1 H1A . . 107.4
Cu1 O1 H1A 4_565 . 107.4
Cu2 O2 Cu1 . . 122.34(12)
Cu2 O2 H2A . . 108.6
Cu1 O2 H2A . . 112.0
C1 O3 Cu2 . . 131.6(2)
C1 O4 Cu1 . . 125.2(2)
C4 O5 Cu1 . . 133.1(2)
O4 C1 O3 . . 126.2(3)
O4 C1 C2 . . 117.2(3)
O3 C1 C2 . . 116.6(3)
C3 C2 C6 . 3_767 119.8(3)
C3 C2 C1 . . 119.9(3)
C6 C2 C1 3_767 . 120.3(3)
C2 C3 C2 4_575 . 120.5(4)
C2 C3 H3 4_575 . 119.8
C2 C3 H3 . . 119.8
O5 C4 O5 4_565 . 126.7(4)
O5 C4 C5 4_565 . 116.7(2)
O5 C4 C5 . . 116.7(2)
C6 C5 C6 . 4_565 120.2(4)
C6 C5 C4 . . 119.9(2)
C6 C5 C4 4_565 . 119.9(2)
C2 C6 C5 3_767 . 119.8(3)
C2 C6 H6 3_767 . 120.1
C5 C6 H6 . . 120.1

loop_
_geom_bond_atom_site_label_1
_geom_bond_atom_site_label_2
_geom_bond_site_symmetry_2
_geom_bond_distance
_geom_bond_publ_flag
Cu1 O1 . 1.9444(18) y
Cu1 O2 . 1.925(2) y
Cu1 O2 1_655 2.496(3) y
Cu1 O4 . 1.950(2) y
Cu1 O5 . 1.953(2) y
Cu2 O2 . 1.875(2) y
Cu2 O2 3_566 1.875(2) ?
Cu2 O3 . 1.983(2) y
Cu2 O3 3_566 1.983(2) ?
O1 Cu1 4_565 1.9444(18) ?
O1 H1A . 0.9148 ?
O2 H2A . 0.8923 ?
O3 C1 . 1.270(4) ?
O4 C1 . 1.247(4) ?
O5 C4 . 1.260(3) ?
C1 C2 . 1.505(4) ?
C2 C3 . 1.392(4) ?
C2 C6 3_767 1.387(5) ?
C3 C2 4_575 1.392(4) ?
C3 H3 . 0.9300 ?
C4 O5 4_565 1.260(3) ?
C4 C5 . 1.494(6) ?
C5 C6 . 1.397(4) ?
C5 C6 4_565 1.397(4) ?
C6 C2 3_767 1.387(5) ?
C6 H6 . 0.9300 ?

loop_
_geom_torsion_atom_site_label_1
_geom_torsion_atom_site_label_2
_geom_torsion_atom_site_label_3
_geom_torsion_atom_site_label_4
_geom_torsion_site_symmetry_1
_geom_torsion_site_symmetry_4
_geom_torsion
O2 Cu1 O1 Cu1 . 4_565 -115.72(19)
O4 Cu1 O1 Cu1 . 4_565 142.3(4)
O5 Cu1 O1 Cu1 . 4_565 49.0(2)
O3 Cu2 O2 Cu1 . . -32.05(15)
O3 Cu2 O2 Cu1 3_566 . 147.95(15)
O1 Cu1 O2 Cu2 . . -112.75(16)
O4 Cu1 O2 Cu2 . . 55.04(15)
O5 Cu1 O2 Cu2 . . 146.9(3)
O2 Cu1 O4 C1 . . -47.6(3)
O1 Cu1 O4 C1 . . 54.3(6)
O5 Cu1 O4 C1 . . 148.0(3)
O2 Cu1 O5 C4 . . 71.4(6)
O1 Cu1 O5 C4 . . -28.8(4)
O4 Cu1 O5 C4 . . 163.7(4)
Cu1 O4 C1 O3 . . 11.0(5)
Cu1 O4 C1 C2 . . -168.4(2)
Cu2 O3 C1 O4 . . 31.6(5)
Cu2 O3 C1 C2 . . -148.9(2)
O4 C1 C2 C3 . . -167.6(4)
O3 C1 C2 C3 . . 12.9(5)
O4 C1 C2 C6 . 3_767 12.5(5)
O3 C1 C2 C6 . 3_767 -167.0(3)
C6 C2 C3 C2 3_767 4_575 -2.8(7)
C1 C2 C3 C2 . 4_575 177.3(3)
Cu1 O5 C4 O5 . 4_565 12.9(8)
Cu1 O5 C4 C5 . . -167.2(3)
O5 C4 C5 C6 4_565 . -179.5(4)
O5 C4 C5 C6 . . 0.5(6)
O5 C4 C5 C6 4_565 4_565 -0.5(6)
O5 C4 C5 C6 . 4_565 179.5(4)
C6 C5 C6 C2 4_565 3_767 -2.4(7)
C4 C5 C6 C2 . 3_767 176.6(4)
